data_7045605
loop_
_publ_author_name
'L\'opez-de-Luzuriaga, Jos\'e M'
'Monge, Miguel'
'Olmos, M. Elena'
'Quintana, Javier'
'Rodr\'iguez-Castillo, Mar\'ia'

_publ_section_title
;
 Unequal coordination environment in complexes of the type
 [Au<sub>2</sub>Ag<sub>2</sub>(R)<sub>4</sub>(L)<sub>2</sub>]<sub>n</sub>.
 An immiscible solvent mixture as a key point in the control of ligand
 replacement.
;
_journal_issue 10
_journal_name_full 'Dalton transactions (Cambridge, England : 2003)'
_journal_page_first 3231
_journal_page_last 3238
_journal_paper_doi 10.1039/c8dt00024g
_journal_volume 47
_journal_year 2018
_chemical_compound_source 'synthesis as described'
_chemical_formula_moiety 'C92 H26 Ag6 Au6 Cl24 F36 N10'
_chemical_formula_sum 'C92 H26 Ag6 Au6 Cl24 F36 N10'
_chemical_formula_weight 4635.05
_space_group_IT_number 15
_space_group_name_Hall '-C 2yc'
_space_group_name_H-M_alt 'C 1 2/c 1'
_symmetry_cell_setting monoclinic
_symmetry_Int_Tables_number 15
_symmetry_space_group_name_Hall '-C 2yc'
_symmetry_space_group_name_H-M 'C 1 2/c 1'
_atom_sites_solution_hydrogens geom
_atom_sites_solution_primary direct
_atom_sites_solution_secondary difmap
_audit_conform_dict_location ftp://ftp.iucr.org/pub/cif_core.dic
_audit_conform_dict_name cif_core.dic
_audit_conform_dict_version 2.4.3
_audit_creation_date 2017-11-21T13:00:45-00:00
_audit_creation_method 'WinGX routine CIF_UPDATE'
_audit_update_record
;
2018-01-25 deposited with the CCDC.
2018-01-31 downloaded from the CCDC.
;
_cell_angle_alpha 90
_cell_angle_beta 117.734(2)
_cell_angle_gamma 90
_cell_formula_units_Z 4
_cell_length_a 29.1453(11)
_cell_length_b 22.5446(9)
_cell_length_c 20.0008(7)
_cell_measurement_reflns_used 10873
_cell_measurement_temperature 173(2)
_cell_measurement_theta_max 27.686
_cell_measurement_theta_min 1.385
_cell_measurement_wavelength 0.71073
_cell_volume 11632.1(8)
_computing_cell_refinement 'HKL Scalepack (Otwinowski & Minor 1997)'
_computing_data_collection 'Collect (Bruker AXS BV, 1997-2004)'
_computing_data_reduction 'HKL Denzo and Scalepack (Otwinowski & Minor 1997)'
_computing_molecular_graphics 'Ortep-3 for Windows (Farrugia, 1997)'
_computing_publication_material 'WinGX publication routines (Farrugia, 1999)'
_computing_structure_refinement 'SHELXL-2014/7 (Sheldrick, 2014)'
_computing_structure_solution 'SHELXS-86 (Sheldrick, 1986)'
_diffrn_ambient_temperature 173(2)
_diffrn_detector 'CCD plate'
_diffrn_detector_area_resol_mean 9
_diffrn_measured_fraction_theta_full 0.998
_diffrn_measured_fraction_theta_max 0.99
_diffrn_measurement_device '95mm CCD camera on \k-goniostat'
_diffrn_measurement_device_type KappaCCD
_diffrn_measurement_method 'CCD rotation images, thick slices'
_diffrn_orient_matrix_UB_11 -0.019457
_diffrn_orient_matrix_UB_12 -0.000919
_diffrn_orient_matrix_UB_13 -0.056426
_diffrn_orient_matrix_UB_21 0.033527
_diffrn_orient_matrix_UB_22 -0.000747
_diffrn_orient_matrix_UB_23 -0.002347
_diffrn_orient_matrix_UB_31 -0.000162
_diffrn_orient_matrix_UB_32 -0.044341
_diffrn_orient_matrix_UB_33 0.001209
_diffrn_radiation_monochromator 'horizonally mounted graphite crystal'
_diffrn_radiation_probe x-ray
_diffrn_radiation_type MoK\a
_diffrn_radiation_wavelength 0.71073
_diffrn_reflns_av_R_equivalents 0.1098
_diffrn_reflns_av_unetI/netI 0.076
_diffrn_reflns_Laue_measured_fraction_full 0.998
_diffrn_reflns_Laue_measured_fraction_max 0.99
_diffrn_reflns_limit_h_max 37
_diffrn_reflns_limit_h_min -37
_diffrn_reflns_limit_k_max 27
_diffrn_reflns_limit_k_min -29
_diffrn_reflns_limit_l_max 25
_diffrn_reflns_limit_l_min -25
_diffrn_reflns_number 65019
_diffrn_reflns_point_group_measured_fraction_full 0.998
_diffrn_reflns_point_group_measured_fraction_max 0.99
_diffrn_reflns_theta_full 25.242
_diffrn_reflns_theta_max 27.686
_diffrn_reflns_theta_min 1.385
_diffrn_source 'Enraf Nonius FR590'
_diffrn_standards_number 0
_exptl_absorpt_coefficient_mu 9.18
_exptl_absorpt_correction_T_max 0.5364
_exptl_absorpt_correction_T_min 0.4117
_exptl_absorpt_correction_type multi-scan
_exptl_absorpt_process_details
;
        [c.f. r.h. blessing, acta cryst. (1995), a51, 33-38]
;
_exptl_crystal_colour yellow
_exptl_crystal_density_diffrn 2.647
_exptl_crystal_density_method 'not measured'
_exptl_crystal_description sheet
_exptl_crystal_F_000 8544
_exptl_crystal_preparation Luminescent
_exptl_crystal_size_max 0.175
_exptl_crystal_size_mid 0.1
_exptl_crystal_size_min 0.075
_refine_diff_density_max 2.479
_refine_diff_density_min -3.772
_refine_diff_density_rms 0.333
_refine_ls_extinction_method none
_refine_ls_goodness_of_fit_ref 1.046
_refine_ls_hydrogen_treatment constr
_refine_ls_matrix_type full
_refine_ls_number_constraints 0
_refine_ls_number_parameters 799
_refine_ls_number_reflns 13481
_refine_ls_number_restraints 153
_refine_ls_restrained_S_all 1.042
_refine_ls_R_factor_all 0.1214
_refine_ls_R_factor_gt 0.0656
_refine_ls_shift/su_max 0.001
_refine_ls_shift/su_mean 0
_refine_ls_structure_factor_coef Fsqd
_refine_ls_weighting_details 'w=1/[\s^2^(Fo^2^)+(0.0838P)^2^+88.3681P] where P=(Fo^2^+2Fc^2^)/3'
_refine_ls_weighting_scheme calc
_refine_ls_wR_factor_gt 0.1566
_refine_ls_wR_factor_ref 0.1822
_reflns_Friedel_coverage 0
_reflns_number_gt 7995
_reflns_number_total 13481
_reflns_threshold_expression 'I > 2\s(I)'
_cod_data_source_file c8dt00024g2.cif
_cod_data_source_block shelx_CCDC1
_cod_depositor_comments
;
The following automatic conversions were performed:

'_atom_sites_solution_primary' value 'direct methods' was changed to
'direct'.

Automatic conversion script
Id: cif_fix_values 4973 2017-02-22 13:04:09Z antanas 

 Adding full bibliography for 7045604--7045605.cif.
;
_cod_original_sg_symbol_H-M 'C 2/c'
_cod_database_code 7045605

loop_
_symmetry_equiv_pos_as_xyz
'x, y, z'
'-x, y, -z+1/2'
'x+1/2, y+1/2, z'
'-x+1/2, y+1/2, -z+1/2'
'-x, -y, -z'
'x, -y, z-1/2'
'-x+1/2, -y+1/2, -z'
'x+1/2, -y+1/2, z-1/2'

loop_
_atom_site_label
_atom_site_type_symbol
_atom_site_fract_x
_atom_site_fract_y
_atom_site_fract_z
_atom_site_U_iso_or_equiv
_atom_site_adp_type
_atom_site_occupancy
_atom_site_site_symmetry_order
_atom_site_calc_flag
_atom_site_refinement_flags_posn
_atom_site_refinement_flags_adp
_atom_site_refinement_flags_occupancy
_atom_site_disorder_assembly
_atom_site_disorder_group
Au1 Au 1 1.06295(2) 0.75 0.02715(16) Uani 1 2 d S T P A .
Au2 Au 1 0.26182(3) 0.75 0.03109(17) Uani 1 2 d S T P . .
Au3 Au 1 0.39381(2) 0.75 0.02515(15) Uani 1 2 d S T P . .
Au4 Au 1 0.59828(2) 0.75 0.02354(15) Uani 1 2 d S T P . .
Au5 Au 1 0.73912(3) 0.75 0.03070(17) Uani 1 2 d S T P A .
Au6 Au 1 0.93146(2) 0.75 0.02453(15) Uani 1 2 d S T P A .
Ag1A Ag 0.97928(10) 1.16135(10) 0.66249(14) 0.0320(5) Uani 0.75 1 d . . P A 1
Ag1B Ag 0.9607(3) 1.1630(3) 0.6716(4) 0.0508(19) Uani 0.25 1 d . . P A 2
Ag2 Ag 0.95919(4) 0.49514(4) 0.66261(5) 0.0408(3) Uani 1 1 d . . . . .
Ag3 Ag 0.98004(4) 0.83253(3) 0.82677(5) 0.0362(2) Uani 1 1 d . . . . .
F1 F 0.9232(3) 1.1045(3) 0.8140(4) 0.0468(18) Uani 1 1 d . U . . .
Cl1 Cl 0.81239(16) 1.09891(15) 0.7699(3) 0.0660(12) Uani 1 1 d . . . . .
F2 F 0.7607(3) 1.0596(4) 0.6128(5) 0.072(3) Uani 1 1 d . U . . .
Cl2 Cl 0.79798(16) 1.02325(18) 0.5052(2) 0.0714(12) Uani 1 1 d . . . . .
F3 F 0.9106(3) 1.0313(3) 0.5873(4) 0.0445(17) Uani 1 1 d . U . . .
C1 C 0.9208(5) 1.0678(4) 0.7017(7) 0.033(2) Uani 1 1 d . U . . .
C2 C 0.8949(5) 1.0841(5) 0.7422(7) 0.034(2) Uani 1 1 d . U . . .
C3 C 0.8424(5) 1.0823(5) 0.7153(8) 0.046(3) Uani 1 1 d . U . . .
C4 C 0.8113(5) 1.0632(5) 0.6399(9) 0.049(3) Uani 1 1 d . U . . .
C5 C 0.8358(5) 1.0461(5) 0.5969(8) 0.048(3) Uani 1 1 d . U . . .
C6 C 0.8885(5) 1.0498(5) 0.6294(7) 0.036(2) Uani 1 1 d . U . . .
F4 F 1.0081(3) 0.2777(3) 0.5984(4) 0.0386(16) Uani 1 1 d . U . . .
Cl3 Cl 1.08462(16) 0.26944(17) 0.5451(2) 0.0622(11) Uani 1 1 d . . . . .
F5 F 1.1845(3) 0.2467(3) 0.6777(5) 0.063(2) Uani 1 1 d . U . . .
Cl4 Cl 1.21455(15) 0.22700(16) 0.8390(2) 0.0685(12) Uani 1 1 d . . . . .
F6 F 1.1191(3) 0.2307(3) 0.8512(4) 0.054(2) Uani 1 1 d . U . . .
C7 C 1.0615(5) 0.2561(5) 0.7246(7) 0.031(2) Uani 1 1 d . U . . .
C8 C 1.0549(5) 0.2651(5) 0.6541(7) 0.034(2) Uani 1 1 d . U . . .
C9 C 1.0959(5) 0.2609(5) 0.6366(7) 0.040(3) Uani 1 1 d . U . . .
C10 C 1.1447(5) 0.2489(5) 0.6940(8) 0.044(3) Uani 1 1 d . U . . .
C11 C 1.1529(5) 0.2406(5) 0.7670(8) 0.046(3) Uani 1 1 d . U . . .
C12 C 1.1110(5) 0.2422(5) 0.7798(7) 0.042(3) Uani 1 1 d . U . . .
F7 F 0.9131(3) 0.4187(3) 0.8006(4) 0.0432(17) Uani 1 1 d . U . . .
Cl5 Cl 0.80163(15) 0.39550(15) 0.7437(2) 0.0594(10) Uani 1 1 d . . . . .
F8 F 0.7621(3) 0.3586(3) 0.5862(4) 0.058(2) Uani 1 1 d . U . . .
Cl6 Cl 0.81077(15) 0.33195(16) 0.4925(2) 0.0598(10) Uani 1 1 d . . . . .
F9 F 0.9205(2) 0.3588(3) 0.5810(3) 0.0374(16) Uani 1 1 d . U . . .
C13 C 0.9204(4) 0.3915(4) 0.6932(6) 0.026(2) Uani 1 1 d . U . . .
C14 C 0.8888(5) 0.4005(5) 0.7271(7) 0.037(3) Uani 1 1 d . U . . .
C15 C 0.8378(5) 0.3890(5) 0.6957(7) 0.034(2) Uani 1 1 d . U . . .
C16 C 0.8126(5) 0.3701(5) 0.6210(8) 0.042(3) Uani 1 1 d . U . . .
C17 C 0.8410(5) 0.3592(5) 0.5822(6) 0.035(2) Uani 1 1 d . U . . .
C18 C 0.8931(4) 0.3709(5) 0.6200(6) 0.031(2) Uani 1 1 d . U . . .
F10 F 0.9311(2) 0.6415(3) 0.5831(4) 0.0382(15) Uani 1 1 d . U . . .
Cl7 Cl 0.82230(13) 0.64983(16) 0.46916(18) 0.0548(9) Uani 1 1 d . . . . .
F11 F 0.7626(3) 0.6013(3) 0.5379(4) 0.056(2) Uani 1 1 d . U . . .
Cl8 Cl 0.78897(15) 0.54900(18) 0.6855(2) 0.0628(10) Uani 1 1 d . . . . .
F12 F 0.9022(3) 0.5527(3) 0.7727(4) 0.0452(17) Uani 1 1 d . U . . .
C19 C 0.9207(4) 0.5963(4) 0.6806(6) 0.025(2) Uani 1 1 d . U . . .
C20 C 0.8993(4) 0.6198(5) 0.6083(6) 0.029(2) Uani 1 1 d . U . . .
C21 C 0.8473(4) 0.6215(5) 0.5593(6) 0.033(2) Uani 1 1 d . U . . .
C22 C 0.8130(5) 0.5998(5) 0.5832(8) 0.040(3) Uani 1 1 d . U . . .
C23 C 0.8321(5) 0.5768(5) 0.6559(7) 0.040(3) Uani 1 1 d . U . . .
C24 C 0.8848(5) 0.5756(5) 0.7016(6) 0.029(2) Uani 1 1 d . U . . .
F13 F 1.1149(3) 0.7690(3) 0.8707(4) 0.0480(18) Uani 1 1 d . U . . .
Cl9 Cl 1.21989(14) 0.74699(17) 0.8967(2) 0.0720(12) Uani 1 1 d . . . . .
F14 F 1.2116(3) 0.6956(4) 0.7579(6) 0.084(3) Uani 1 1 d . U . . .
Cl10 Cl 1.1238(2) 0.66843(17) 0.6098(3) 0.0781(14) Uani 1 1 d . . . . .
F15 F 1.0303(3) 0.6991(3) 0.6207(4) 0.0489(18) Uani 1 1 d . U . . .
C25 C 1.0676(5) 0.7367(5) 0.7449(7) 0.038(3) Uani 1 1 d . U . . .
C26 C 1.1157(5) 0.7467(5) 0.8085(7) 0.038(2) Uani 1 1 d . U . . .
C27 C 1.1646(5) 0.7335(5) 0.8160(8) 0.047(3) Uani 1 1 d . U . . .
C28 C 1.1649(5) 0.7082(6) 0.7528(9) 0.051(3) Uani 1 1 d . U . . .
C29 C 1.1204(5) 0.6974(6) 0.6871(8) 0.046(3) Uani 1 1 d . U . . .
C30 C 1.0742(5) 0.7106(5) 0.6845(7) 0.036(2) Uani 1 1 d . U . . .
F16 F 0.9917(3) 0.9759(3) 0.8955(4) 0.0418(16) Uani 1 1 d . U . . .
Cl11 Cl 0.91371(15) 0.99843(16) 0.94389(18) 0.0557(10) Uani 1 1 d . . . . .
F17 F 0.8148(3) 0.9595(3) 0.8196(4) 0.0455(17) Uani 1 1 d . U . . .
Cl12 Cl 0.78525(12) 0.90763(15) 0.6705(2) 0.0502(9) Uani 1 1 d . . . . .
F18 F 0.8802(3) 0.8954(3) 0.6585(4) 0.0395(17) Uani 1 1 d . U . . .
C31 C 0.9403(4) 0.9343(4) 0.7760(6) 0.027(2) Uani 1 1 d . U . . .
C32 C 0.9451(4) 0.9592(4) 0.8437(6) 0.026(2) Uani 1 1 d . U . . .
C33 C 0.9033(5) 0.9689(5) 0.8576(6) 0.030(2) Uani 1 1 d . U . . .
C34 C 0.8547(4) 0.9524(5) 0.8056(7) 0.031(2) Uani 1 1 d . U . . .
C35 C 0.8462(4) 0.9278(5) 0.7367(7) 0.033(2) Uani 1 1 d . U . . .
C36 C 0.8891(4) 0.9189(5) 0.7253(6) 0.029(2) Uani 1 1 d . U . . .
N1 N 0.9349(5) 1.1652(4) 0.5339(7) 0.050(3) Uani 1 1 d . U . . .
C37 C 0.9607(6) 1.1652(5) 0.4914(7) 0.042(3) Uani 1 1 d . U . . .
H37 H 0.9965 1.1611 0.5157 0.051 Uiso 1 1 calc R U . . .
N2 N 0.9355(4) 1.1709(4) 0.4148(6) 0.038(2) Uani 1 1 d . U . . .
C38 C 0.8831(6) 1.1730(5) 0.3835(8) 0.047(3) Uani 1 1 d . U . . .
H38 H 0.8648 1.1756 0.3312 0.056 Uiso 1 1 calc R U . . .
C39 C 0.8538(6) 1.1717(6) 0.4233(9) 0.054(3) Uani 1 1 d . U . . .
H39 H 0.8178 1.1729 0.3994 0.065 Uiso 1 1 calc R U . . .
C40 C 0.8841(6) 1.1685(5) 0.5027(8) 0.046(3) Uani 1 1 d . U . . .
H40 H 0.8678 1.1687 0.5332 0.055 Uiso 1 1 calc R U . . .
N3 N 1.0009(6) 0.5244(8) 0.5906(8) 0.094(5) Uani 1 1 d . U . . .
C41 C 1.0012(7) 0.5592(7) 0.5455(9) 0.067(4) Uani 1 1 d . U . . .
C42 C 0.9965(7) 0.5996(6) 0.4870(8) 0.071(5) Uani 1 1 d . U . . .
H42A H 0.9632 0.6187 0.4661 0.107 Uiso 1 1 calc R U . . .
H42B H 0.9997 0.5781 0.448 0.107 Uiso 1 1 calc R U . . .
H42C H 1.0233 0.629 0.5079 0.107 Uiso 1 1 calc R U . . .
N4 N 0.8837(6) 0.4876(5) 0.5365(7) 0.068(4) Uani 1 1 d . U . . .
C43 C 0.8653(6) 0.4894(6) 0.4730(8) 0.053(4) Uani 1 1 d . U . . .
C44 C 0.8433(7) 0.4905(7) 0.3897(8) 0.072(5) Uani 1 1 d . U . . .
H44A H 0.8706 0.4968 0.3763 0.108 Uiso 1 1 calc R U . . .
H44B H 0.8185 0.5222 0.3695 0.108 Uiso 1 1 calc R U . . .
H44C H 0.8264 0.4534 0.3691 0.108 Uiso 1 1 calc R U . . .
N5 N 1.0551(5) 0.8547(5) 0.9340(6) 0.055(3) Uani 1 1 d . U . . .
C45 C 1.0983(6) 0.8593(6) 0.9698(8) 0.045(3) Uani 1 1 d . U . . .
C46 C 1.1549(5) 0.8641(8) 1.0189(8) 0.064(4) Uani 1 1 d . U . . .
H46A H 1.1705 0.884 0.992 0.096 Uiso 1 1 calc R U . . .
H46B H 1.1695 0.8252 1.0332 0.096 Uiso 1 1 calc R U . . .
H46C H 1.1614 0.8864 1.0634 0.096 Uiso 1 1 calc R U . . .

loop_
_atom_site_aniso_label
_atom_site_aniso_U_11
_atom_site_aniso_U_22
_atom_site_aniso_U_33
_atom_site_aniso_U_23
_atom_site_aniso_U_13
_atom_site_aniso_U_12
Au1 0.0348(4) 0.0189(3) 0.0305(4) 0 0.0176(3) 0
Au2 0.0404(4) 0.0188(3) 0.0331(4) 0 0.0163(3) 0
Au3 0.0290(4) 0.0181(3) 0.0264(3) 0 0.0113(3) 0
Au4 0.0264(4) 0.0205(3) 0.0216(3) 0 0.0095(3) 0
Au5 0.0281(4) 0.0233(3) 0.0360(4) 0 0.0110(3) 0
Au6 0.0265(4) 0.0195(3) 0.0292(3) 0 0.0143(3) 0
Ag1A 0.0561(14) 0.0220(7) 0.0279(8) 0.0011(5) 0.0280(9) 0.0021(8)
Ag1B 0.079(6) 0.023(2) 0.030(3) 0.000(2) 0.008(3) -0.011(3)
Ag2 0.0696(7) 0.0199(4) 0.0267(5) -0.0003(3) 0.0172(5) 0.0032(4)
Ag3 0.0390(6) 0.0218(4) 0.0432(6) 0.0010(4) 0.0152(5) 0.0003(4)
F1 0.067(5) 0.032(4) 0.056(4) -0.002(3) 0.041(4) -0.003(3)
Cl1 0.080(3) 0.045(2) 0.109(3) 0.018(2) 0.075(3) 0.0131(18)
F2 0.039(5) 0.063(5) 0.102(7) 0.018(5) 0.021(5) 0.002(4)
Cl2 0.063(3) 0.055(2) 0.060(2) -0.0008(19) -0.003(2) -0.0088(19)
F3 0.055(5) 0.048(4) 0.031(4) -0.005(3) 0.021(4) 0.002(4)
C1 0.042(7) 0.017(5) 0.044(6) -0.006(5) 0.024(5) -0.007(5)
C2 0.046(6) 0.018(5) 0.046(6) 0.007(5) 0.027(5) 0.012(5)
C3 0.047(6) 0.027(6) 0.073(7) 0.014(6) 0.034(5) 0.012(5)
C4 0.035(6) 0.031(7) 0.075(8) 0.022(6) 0.021(5) 0.009(5)
C5 0.048(6) 0.019(6) 0.071(8) 0.006(6) 0.024(6) 0.003(5)
C6 0.051(6) 0.020(6) 0.045(6) 0.006(5) 0.028(6) -0.002(5)
F4 0.040(4) 0.044(4) 0.036(4) 0.007(3) 0.022(3) 0.004(3)
Cl3 0.079(3) 0.067(2) 0.062(2) 0.0162(19) 0.052(2) 0.013(2)
F5 0.053(5) 0.053(5) 0.096(6) 0.001(5) 0.046(5) 0.003(4)
Cl4 0.046(2) 0.053(2) 0.076(3) -0.0087(19) 0.003(2) 0.0101(17)
F6 0.068(6) 0.048(5) 0.032(4) 0.004(3) 0.010(4) 0.002(4)
C7 0.039(6) 0.019(5) 0.040(5) 0.003(5) 0.023(5) 0.005(5)
C8 0.037(6) 0.021(6) 0.040(6) -0.003(5) 0.013(5) 0.000(5)
C9 0.045(6) 0.034(7) 0.046(7) 0.004(5) 0.024(5) 0.001(5)
C10 0.040(6) 0.030(6) 0.065(7) -0.014(6) 0.028(6) 0.004(6)
C11 0.036(6) 0.032(6) 0.056(6) 0.005(6) 0.010(6) 0.009(5)
C12 0.056(7) 0.024(6) 0.033(6) 0.001(5) 0.011(5) 0.006(6)
F7 0.054(5) 0.043(4) 0.034(4) -0.011(3) 0.022(3) 0.000(3)
Cl5 0.070(3) 0.049(2) 0.091(3) -0.0027(19) 0.064(2) 0.0057(17)
F8 0.032(4) 0.062(5) 0.071(5) 0.020(4) 0.016(4) -0.001(4)
Cl6 0.055(2) 0.076(3) 0.0337(19) -0.0127(17) 0.0088(17) -0.0135(18)
F9 0.033(4) 0.045(4) 0.033(4) -0.012(3) 0.015(3) -0.001(3)
C13 0.036(6) 0.016(5) 0.026(5) -0.001(4) 0.014(5) -0.005(4)
C14 0.045(7) 0.034(7) 0.034(6) 0.001(5) 0.020(5) 0.005(5)
C15 0.045(6) 0.019(5) 0.056(6) 0.001(5) 0.038(5) 0.000(5)
C16 0.028(6) 0.031(6) 0.064(7) 0.002(6) 0.019(5) 0.002(5)
C17 0.035(5) 0.038(7) 0.026(6) 0.003(5) 0.008(5) -0.001(5)
C18 0.034(6) 0.031(6) 0.030(6) 0.005(5) 0.018(5) 0.004(5)
F10 0.031(4) 0.040(4) 0.039(4) 0.009(3) 0.012(3) -0.003(3)
Cl7 0.042(2) 0.063(2) 0.0367(18) 0.0190(16) -0.0010(15) -0.0039(16)
F11 0.032(4) 0.049(5) 0.068(5) 0.006(4) 0.009(4) -0.006(3)
Cl8 0.053(2) 0.071(2) 0.084(3) 0.006(2) 0.048(2) -0.0098(19)
F12 0.056(5) 0.046(4) 0.043(4) 0.006(3) 0.031(4) 0.001(3)
C19 0.031(6) 0.022(5) 0.025(5) -0.005(4) 0.014(4) 0.002(4)
C20 0.031(5) 0.024(5) 0.032(6) 0.003(4) 0.015(5) -0.001(5)
C21 0.034(5) 0.020(5) 0.032(6) 0.005(5) 0.005(4) 0.002(5)
C22 0.021(5) 0.033(7) 0.057(7) -0.003(5) 0.010(5) 0.001(5)
C23 0.038(6) 0.037(7) 0.052(6) -0.005(5) 0.027(5) -0.002(5)
C24 0.038(6) 0.021(5) 0.032(6) -0.002(4) 0.019(5) -0.004(5)
F13 0.051(5) 0.042(4) 0.038(4) -0.002(3) 0.010(4) -0.007(3)
Cl9 0.036(2) 0.058(2) 0.085(3) 0.018(2) -0.002(2) -0.0103(17)
F14 0.056(5) 0.077(6) 0.138(9) 0.016(6) 0.062(6) 0.005(5)
Cl10 0.104(4) 0.068(3) 0.104(4) -0.002(2) 0.084(3) 0.002(2)
F15 0.057(5) 0.036(4) 0.053(4) -0.012(3) 0.024(4) -0.006(3)
C25 0.045(7) 0.027(6) 0.032(5) 0.003(5) 0.009(5) 0.003(5)
C26 0.047(7) 0.020(6) 0.036(6) 0.009(5) 0.010(5) -0.001(5)
C27 0.042(6) 0.023(6) 0.062(7) 0.022(5) 0.012(6) 0.003(5)
C28 0.040(6) 0.045(8) 0.082(9) 0.025(7) 0.040(6) 0.008(6)
C29 0.059(6) 0.034(7) 0.057(7) 0.008(6) 0.038(5) -0.005(6)
C30 0.048(6) 0.023(6) 0.039(6) 0.003(5) 0.022(5) -0.006(5)
F16 0.034(4) 0.047(4) 0.038(4) -0.013(3) 0.012(3) -0.006(3)
Cl11 0.069(3) 0.072(2) 0.0317(18) -0.0065(16) 0.0285(18) 0.0093(18)
F17 0.043(4) 0.051(4) 0.058(5) 0.001(4) 0.037(4) 0.001(3)
Cl12 0.0304(18) 0.056(2) 0.057(2) -0.0119(17) 0.0145(16) -0.0062(15)
F18 0.044(4) 0.044(4) 0.028(4) -0.011(3) 0.014(3) 0.002(3)
C31 0.029(5) 0.025(6) 0.028(5) 0.001(4) 0.015(4) 0.001(4)
C32 0.035(5) 0.020(5) 0.025(5) -0.006(4) 0.014(4) -0.003(4)
C33 0.043(5) 0.028(6) 0.027(6) 0.005(4) 0.022(5) -0.001(5)
C34 0.034(6) 0.023(5) 0.043(6) 0.008(5) 0.024(5) 0.002(5)
C35 0.032(6) 0.038(7) 0.031(6) 0.007(5) 0.015(5) -0.002(5)
C36 0.034(6) 0.019(5) 0.033(6) -0.002(4) 0.014(5) 0.000(4)
N1 0.058(7) 0.037(6) 0.066(7) -0.002(5) 0.040(6) -0.009(5)
C37 0.047(7) 0.042(7) 0.040(6) -0.005(6) 0.022(5) -0.001(6)
N2 0.051(6) 0.029(5) 0.030(5) -0.006(4) 0.014(5) -0.005(4)
C38 0.066(7) 0.032(7) 0.036(7) -0.001(5) 0.019(6) 0.002(6)
C39 0.063(7) 0.045(7) 0.063(7) -0.001(6) 0.037(6) -0.014(6)
C40 0.057(6) 0.039(6) 0.065(7) -0.006(6) 0.048(6) -0.013(5)
N3 0.115(13) 0.134(14) 0.055(9) 0.021(8) 0.057(9) 0.028(11)
C41 0.085(12) 0.065(11) 0.051(10) -0.010(7) 0.031(9) -0.007(9)
C42 0.129(16) 0.039(8) 0.042(9) 0.000(6) 0.037(10) 0.025(8)
N4 0.100(11) 0.034(6) 0.042(6) 0.001(6) 0.009(7) -0.011(6)
C43 0.069(11) 0.033(7) 0.046(6) 0.003(6) 0.017(8) -0.002(7)
C44 0.083(13) 0.076(11) 0.042(6) 0.005(8) 0.016(9) 0.015(9)
N5 0.043(6) 0.072(8) 0.040(7) 0.008(6) 0.011(5) -0.001(6)
C45 0.043(6) 0.043(7) 0.048(8) 0.004(6) 0.019(6) 0.002(6)
C46 0.043(7) 0.097(12) 0.045(9) -0.015(9) 0.014(6) -0.021(8)

loop_
_atom_type_symbol
_atom_type_description
_atom_type_scat_dispersion_real
_atom_type_scat_dispersion_imag
_atom_type_scat_source
C C 0.0033 0.0016 'International Tables Vol C Tables 4.2.6.8 and 6.1.1.4'
H H 0 0 'International Tables Vol C Tables 4.2.6.8 and 6.1.1.4'
Ag Ag -0.8971 1.1015 'International Tables Vol C Tables 4.2.6.8 and 6.1.1.4'
Au Au -2.0133 8.8022 'International Tables Vol C Tables 4.2.6.8 and 6.1.1.4'
Cl Cl 0.1484 0.1585 'International Tables Vol C Tables 4.2.6.8 and 6.1.1.4'
F F 0.0171 0.0103 'International Tables Vol C Tables 4.2.6.8 and 6.1.1.4'
N N 0.0061 0.0033 'International Tables Vol C Tables 4.2.6.8 and 6.1.1.4'

loop_
_geom_angle_atom_site_label_1
_geom_angle_atom_site_label_2
_geom_angle_atom_site_label_3
_geom_angle
_geom_angle_site_symmetry_1
_geom_angle_site_symmetry_3
C1 Au1 C1 173.9(6) . 2_756
C1 Au1 Ag1B 108.2(3) . 2_756
C1 Au1 Ag1B 66.4(3) 2_756 2_756
C1 Au1 Ag1B 66.4(3) . .
C1 Au1 Ag1B 108.2(3) 2_756 .
Ag1B Au1 Ag1B 65.4(3) 2_756 .
C1 Au1 Ag1A 97.1(3) . 2_756
C1 Au1 Ag1A 77.8(3) 2_756 2_756
C1 Au1 Ag1A 77.8(3) . .
C1 Au1 Ag1A 97.1(3) 2_756 .
Ag1A Au1 Ag1A 70.35(10) 2_756 .
C1 Au1 Au6 93.0(3) . .
C1 Au1 Au6 93.0(3) 2_756 .
Ag1B Au1 Au6 147.29(16) 2_756 .
Ag1B Au1 Au6 147.29(16) . .
Ag1A Au1 Au6 144.82(5) 2_756 .
Ag1A Au1 Au6 144.82(5) . .
C7 Au2 C7 172.9(6) . 2_756
C7 Au2 Ag1B 89.3(3) . 1_545
C7 Au2 Ag1B 84.8(3) 2_756 1_545
C7 Au2 Ag1B 84.8(3) . 2_746
C7 Au2 Ag1B 89.3(3) 2_756 2_746
Ag1B Au2 Ag1B 66.1(3) 1_545 2_746
C7 Au2 Ag1A 75.7(3) . 1_545
C7 Au2 Ag1A 98.4(3) 2_756 1_545
C7 Au2 Ag1A 98.4(3) . 2_746
C7 Au2 Ag1A 75.7(3) 2_756 2_746
Ag1A Au2 Ag1A 69.23(10) 1_545 2_746
C7 Au2 Au3 93.5(3) . .
C7 Au2 Au3 93.5(3) 2_756 .
Ag1B Au2 Au3 146.94(16) 1_545 .
Ag1B Au2 Au3 146.94(16) 2_746 .
Ag1A Au2 Au3 145.38(5) 1_545 .
Ag1A Au2 Au3 145.38(5) 2_746 .
C13 Au3 C13 177.1(5) 2_756 .
C13 Au3 Ag2 114.2(3) 2_756 .
C13 Au3 Ag2 68.4(3) . .
C13 Au3 Ag2 68.4(3) 2_756 2_756
C13 Au3 Ag2 114.2(3) . 2_756
Ag2 Au3 Ag2 69.75(4) . 2_756
C13 Au3 Au2 88.5(3) 2_756 .
C13 Au3 Au2 88.5(3) . .
Ag2 Au3 Au2 145.12(2) . .
Ag2 Au3 Au2 145.13(2) 2_756 .
C19 Au4 C19 177.5(5) 2_756 .
C19 Au4 Ag2 63.2(3) 2_756 2_756
C19 Au4 Ag2 114.5(3) . 2_756
C19 Au4 Ag2 114.5(3) 2_756 .
C19 Au4 Ag2 63.2(3) . .
Ag2 Au4 Ag2 68.80(4) 2_756 .
C19 Au4 Au5 91.3(3) 2_756 .
C19 Au4 Au5 91.3(3) . .
Ag2 Au4 Au5 145.599(19) 2_756 .
Ag2 Au4 Au5 145.600(19) . .
C25 Au5 C25 177.0(6) 2_756 .
C25 Au5 Ag3 62.6(3) 2_756 .
C25 Au5 Ag3 120.0(3) . .
C25 Au5 Ag3 120.0(3) 2_756 2_756
C25 Au5 Ag3 62.6(3) . 2_756
Ag3 Au5 Ag3 83.46(4) . 2_756
C25 Au5 Au4 88.5(3) 2_756 .
C25 Au5 Au4 88.5(3) . .
Ag3 Au5 Au4 138.27(2) . .
Ag3 Au5 Au4 138.27(2) 2_756 .
C31 Au6 C31 176.5(6) 2_756 .
C31 Au6 Ag3 59.0(3) 2_756 2_756
C31 Au6 Ag3 124.2(3) . 2_756
C31 Au6 Ag3 124.2(3) 2_756 .
C31 Au6 Ag3 59.0(3) . .
Ag3 Au6 Ag3 80.20(4) 2_756 .
C31 Au6 Au1 88.2(3) 2_756 .
C31 Au6 Au1 88.2(3) . .
Ag3 Au6 Au1 139.898(19) 2_756 .
Ag3 Au6 Au1 139.900(19) . .
N1 Ag1A Au1 126.7(3) . .
N1 Ag1A Au2 121.8(3) . 1_565
Au1 Ag1A Au2 110.21(8) . 1_565
N1 Ag1A Ag1A 169.6(3) . 2_756
Au1 Ag1A Ag1A 54.82(5) . 2_756
Au2 Ag1A Ag1A 55.38(5) 1_565 2_756
N1 Ag1B C1 109.2(4) . .
N1 Ag1B Au2 117.5(3) . 1_565
C1 Ag1B Au2 131.4(4) . 1_565
N1 Ag1B Au1 119.3(4) . .
C1 Ag1B Au1 45.3(3) . .
Au2 Ag1B Au1 114.2(3) 1_565 .
N1 Ag1B Ag1B 151.1(5) . 2_756
C1 Ag1B Ag1B 87.9(3) . 2_756
Au2 Ag1B Ag1B 56.94(16) 1_565 2_756
Au1 Ag1B Ag1B 57.29(16) . 2_756
N3 Ag2 N4 82.1(5) . .
N3 Ag2 C19 102.3(5) . .
N4 Ag2 C19 88.0(4) . .
N3 Ag2 Au3 114.8(4) . .
N4 Ag2 Au3 120.2(3) . .
C19 Ag2 Au3 135.1(2) . .
N3 Ag2 Au4 87.7(4) . .
N4 Ag2 Au4 127.6(3) . .
C19 Ag2 Au4 44.4(2) . .
Au3 Ag2 Au4 110.72(3) . .
N3 Ag2 Ag2 109.6(4) . 2_756
N4 Ag2 Ag2 168.3(3) . 2_756
C19 Ag2 Ag2 89.9(2) . 2_756
Au3 Ag2 Ag2 55.126(19) . 2_756
Au4 Ag2 Ag2 55.599(19) . 2_756
N5 Ag3 C31 103.5(4) . .
N5 Ag3 C25 136.6(4) . 2_756
C31 Ag3 C25 119.9(4) . 2_756
N5 Ag3 N2 86.2(4) . 6_576
C31 Ag3 N2 91.1(3) . 6_576
C25 Ag3 N2 92.3(4) 2_756 6_576
N5 Ag3 Au5 108.8(3) . .
C31 Ag3 Au5 128.6(2) . .
C25 Ag3 Au5 43.5(3) 2_756 .
N2 Ag3 Au5 129.3(2) 6_576 .
N5 Ag3 Au6 89.3(3) . .
C31 Ag3 Au6 43.1(2) . .
C25 Ag3 Au6 122.0(3) 2_756 .
N2 Ag3 Au6 131.06(19) 6_576 .
Au5 Ag3 Au6 98.17(3) . .
C6 C1 C2 113.6(12) . .
C6 C1 Au1 123.5(9) . .
C2 C1 Au1 122.6(9) . .
C6 C1 Ag1B 99.1(7) . .
C2 C1 Ag1B 109.5(7) . .
Au1 C1 Ag1B 68.4(4) . .
F1 C2 C3 116.4(11) . .
F1 C2 C1 118.5(11) . .
C3 C2 C1 125.1(12) . .
C2 C3 C4 118.2(13) . .
C2 C3 Cl1 123.3(11) . .
C4 C3 Cl1 118.4(11) . .
F2 C4 C5 121.6(14) . .
F2 C4 C3 119.8(13) . .
C5 C4 C3 118.6(12) . .
C6 C5 C4 118.2(13) . .
C6 C5 Cl2 123.2(11) . .
C4 C5 Cl2 118.6(11) . .
F3 C6 C5 116.4(11) . .
F3 C6 C1 117.4(11) . .
C5 C6 C1 126.2(12) . .
C8 C7 C12 117.3(11) . .
C8 C7 Au2 121.8(9) . .
C12 C7 Au2 120.9(9) . .
F4 C8 C7 120.1(11) . .
F4 C8 C9 117.9(11) . .
C7 C8 C9 122.0(12) . .
C10 C9 C8 118.4(12) . .
C10 C9 Cl3 121.6(10) . .
C8 C9 Cl3 120.0(10) . .
F5 C10 C9 118.5(12) . .
F5 C10 C11 120.5(12) . .
C9 C10 C11 121.0(12) . .
C12 C11 C10 117.8(12) . .
C12 C11 Cl4 121.7(11) . .
C10 C11 Cl4 120.5(11) . .
F6 C12 C11 117.4(12) . .
F6 C12 C7 119.3(12) . .
C11 C12 C7 123.3(12) . .
C18 C13 C14 112.5(11) . .
C18 C13 Au3 122.6(8) . .
C14 C13 Au3 124.1(8) . .
C15 C14 F7 118.0(11) . .
C15 C14 C13 125.8(11) . .
F7 C14 C13 116.1(11) . .
C14 C15 C16 118.5(11) . .
C14 C15 Cl5 123.5(10) . .
C16 C15 Cl5 118.0(10) . .
F8 C16 C15 121.6(11) . .
F8 C16 C17 118.2(11) . .
C15 C16 C17 120.0(11) . .
C18 C17 C16 116.8(11) . .
C18 C17 Cl6 123.2(9) . .
C16 C17 Cl6 120.0(9) . .
C17 C18 F9 115.8(10) . .
C17 C18 C13 126.3(11) . .
F9 C18 C13 117.9(10) . .
C24 C19 C20 114.2(10) . .
C24 C19 Au4 125.0(8) . .
C20 C19 Au4 120.8(8) . .
C24 C19 Ag2 100.5(7) . .
C20 C19 Ag2 101.6(7) . .
Au4 C19 Ag2 72.4(3) . .
F10 C20 C21 116.7(10) . .
F10 C20 C19 118.6(10) . .
C21 C20 C19 124.6(10) . .
C20 C21 C22 118.7(11) . .
C20 C21 Cl7 123.2(9) . .
C22 C21 Cl7 118.2(9) . .
F11 C22 C21 120.4(12) . .
F11 C22 C23 120.1(11) . .
C21 C22 C23 119.4(11) . .
C24 C23 C22 118.7(11) . .
C24 C23 Cl8 121.9(10) . .
C22 C23 Cl8 119.3(10) . .
F12 C24 C23 117.3(10) . .
F12 C24 C19 118.4(10) . .
C23 C24 C19 124.3(11) . .
C26 C25 C30 111.1(12) . .
C26 C25 Au5 122.4(9) . .
C30 C25 Au5 124.6(9) . .
C26 C25 Ag3 114.6(8) . 2_756
C30 C25 Ag3 97.1(7) . 2_756
Au5 C25 Ag3 73.9(4) . 2_756
F13 C26 C27 115.8(11) . .
F13 C26 C25 117.0(12) . .
C27 C26 C25 127.1(13) . .
C28 C27 C26 115.4(13) . .
C28 C27 Cl9 122.3(11) . .
C26 C27 Cl9 122.4(12) . .
F14 C28 C29 120.4(14) . .
F14 C28 C27 116.8(14) . .
C29 C28 C27 122.7(12) . .
C30 C29 C28 118.5(12) . .
C30 C29 Cl10 121.3(11) . .
C28 C29 Cl10 120.3(11) . .
F15 C30 C29 118.9(11) . .
F15 C30 C25 116.0(11) . .
C29 C30 C25 125.2(12) . .
C36 C31 C32 112.9(10) . .
C36 C31 Au6 123.8(8) . .
C32 C31 Au6 122.9(8) . .
C36 C31 Ag3 101.4(7) . .
C32 C31 Ag3 98.8(7) . .
Au6 C31 Ag3 77.9(3) . .
F16 C32 C33 118.4(9) . .
F16 C32 C31 118.1(9) . .
C33 C32 C31 123.5(10) . .
C34 C33 C32 120.1(10) . .
C34 C33 Cl11 120.1(9) . .
C32 C33 Cl11 119.7(9) . .
F17 C34 C33 120.6(10) . .
F17 C34 C35 119.1(11) . .
C33 C34 C35 120.4(10) . .
C36 C35 C34 117.4(11) . .
C36 C35 Cl12 121.7(9) . .
C34 C35 Cl12 120.9(9) . .
F18 C36 C35 116.6(10) . .
F18 C36 C31 117.6(10) . .
C35 C36 C31 125.7(11) . .
C40 N1 C37 121.8(13) . .
C40 N1 Ag1A 117.4(9) . .
C37 N1 Ag1A 120.8(10) . .
C40 N1 Ag1B 102.7(9) . .
C37 N1 Ag1B 135.5(10) . .
N2 C37 N1 122.2(13) . .
C38 N2 C37 115.0(11) . .
C38 N2 Ag3 119.5(8) . 6_575
C37 N2 Ag3 125.1(9) . 6_575
N2 C38 C39 125.9(13) . .
C38 C39 C40 114.2(14) . .
N1 C40 C39 120.7(13) . .
C41 N3 Ag2 145.6(14) . .
N3 C41 C42 175(2) . .
C43 N4 Ag2 152.0(14) . .
N4 C43 C44 177.3(19) . .
C45 N5 Ag3 155.7(12) . .
N5 C45 C46 178.0(16) . .

loop_
_geom_bond_atom_site_label_1
_geom_bond_atom_site_label_2
_geom_bond_distance
_geom_bond_site_symmetry_2
Au1 C1 2.049(12) .
Au1 C1 2.049(12) 2_756
Au1 Ag1B 2.682(7) 2_756
Au1 Ag1B 2.682(7) .
Au1 Ag1A 2.714(2) 2_756
Au1 Ag1A 2.714(2) .
Au1 Au6 2.9644(8) .
Au2 C7 2.082(11) .
Au2 C7 2.083(11) 2_756
Au2 Ag1B 2.657(7) 1_545
Au2 Ag1B 2.657(7) 2_746
Au2 Ag1A 2.752(2) 1_545
Au2 Ag1A 2.752(2) 2_746
Au2 Au3 2.9758(8) .
Au3 C13 2.056(11) 2_756
Au3 C13 2.056(11) .
Au3 Ag2 2.7844(10) .
Au3 Ag2 2.7845(10) 2_756
Au4 C19 2.070(11) 2_756
Au4 C19 2.070(11) .
Au4 Ag2 2.8180(10) 2_756
Au4 Ag2 2.8181(10) .
Au4 Au5 3.1754(8) .
Au5 C25 2.022(13) 2_756
Au5 C25 2.022(13) .
Au5 Ag3 2.8217(10) .
Au5 Ag3 2.8218(10) 2_756
Au6 C31 2.036(11) 2_756
Au6 C31 2.036(11) .
Au6 Ag3 2.9158(10) 2_756
Au6 Ag3 2.9158(10) .
Ag1A N1 2.280(13) .
Ag1A Au2 2.752(2) 1_565
Ag1A Ag1A 3.127(5) 2_756
Ag1B N1 2.494(14) .
Ag1B C1 2.642(13) .
Ag1B Au2 2.657(7) 1_565
Ag1B Ag1B 2.899(15) 2_756
Ag2 N3 2.369(14) .
Ag2 N4 2.463(13) .
Ag2 C19 2.639(10) .
Ag2 Ag2 3.1843(19) 2_756
Ag3 N5 2.295(12) .
Ag3 C31 2.557(10) .
Ag3 C25 2.607(11) 2_756
Ag3 N2 2.630(11) 6_576
F1 C2 1.362(14) .
Cl1 C3 1.728(14) .
F2 C4 1.316(15) .
Cl2 C5 1.722(15) .
F3 C6 1.342(13) .
C1 C6 1.369(16) .
C1 C2 1.390(16) .
C2 C3 1.365(17) .
C3 C4 1.418(19) .
C4 C5 1.403(19) .
C5 C6 1.363(17) .
F4 C8 1.330(13) .
Cl3 C9 1.713(13) .
F5 C10 1.346(14) .
Cl4 C11 1.728(13) .
F6 C12 1.360(14) .
C7 C8 1.345(16) .
C7 C12 1.384(17) .
C8 C9 1.398(17) .
C9 C10 1.375(17) .
C10 C11 1.379(18) .
C11 C12 1.361(19) .
F7 C14 1.364(13) .
Cl5 C15 1.730(11) .
F8 C16 1.330(13) .
Cl6 C17 1.703(12) .
F9 C18 1.377(12) .
C13 C18 1.382(15) .
C13 C14 1.390(16) .
C14 C15 1.343(17) .
C15 C16 1.390(17) .
C16 C17 1.394(17) .
C17 C18 1.372(16) .
F10 C20 1.337(12) .
Cl7 C21 1.722(11) .
F11 C22 1.320(13) .
Cl8 C23 1.736(12) .
F12 C24 1.370(13) .
C19 C24 1.378(15) .
C19 C20 1.386(15) .
C20 C21 1.370(15) .
C21 C22 1.382(17) .
C22 C23 1.393(17) .
C23 C24 1.374(17) .
F13 C26 1.353(14) .
Cl9 C27 1.696(14) .
F14 C28 1.347(14) .
Cl10 C29 1.723(14) .
F15 C30 1.346(13) .
C25 C26 1.405(17) .
C25 C30 1.435(17) .
C25 Ag3 2.607(11) 2_756
C26 C27 1.392(18) .
C27 C28 1.39(2) .
C28 C29 1.371(19) .
C29 C30 1.357(17) .
F16 C32 1.324(12) .
Cl11 C33 1.740(11) .
F17 C34 1.326(12) .
Cl12 C35 1.710(12) .
F18 C36 1.347(12) .
C31 C36 1.402(15) .
C31 C32 1.411(14) .
C32 C33 1.386(15) .
C33 C34 1.362(16) .
C34 C35 1.397(16) .
C35 C36 1.386(16) .
N1 C40 1.314(18) .
N1 C37 1.374(17) .
C37 N2 1.361(15) .
N2 C38 1.357(17) .
N2 Ag3 2.630(10) 6_575
C38 C39 1.411(19) .
C39 C40 1.42(2) .
N3 C41 1.199(19) .
C41 C42 1.44(2) .
N4 C43 1.126(17) .
C43 C44 1.48(2) .
N5 C45 1.126(16) .
C45 C46 1.480(19) .

loop_
_geom_hbond_atom_site_label_D
_geom_hbond_atom_site_label_H
_geom_hbond_atom_site_label_A
_geom_hbond_distance_DH
_geom_hbond_distance_HA
_geom_hbond_distance_DA
_geom_hbond_angle_DHA
_geom_hbond_site_symmetry_A
C40 H40 F6 0.93 2.57 3.279(15) 133.1 2_766
C39 H39 F8 0.93 2.58 3.365(17) 142.9 7_666
C42 H42A Cl3 0.96 2.84 3.647(14) 142.3 5_766
C42 H42B N3 0.96 2.43 3.22(2) 138.4 5_766
C42 H42C Cl10 0.96 2.82 3.704(18) 153.3 .
C44 H44B Cl5 0.96 2.98 3.647(15) 127.9 6_565
C46 H46A F11 0.96 2.42 3.082(15) 125.5 8_566
C40 H40 F6 0.93 2.57 3.279(15) 133.1 2_766
C39 H39 F8 0.93 2.58 3.365(17) 142.9 7_666
C42 H42A Cl3 0.96 2.84 3.647(14) 142.3 5_766
C42 H42B N3 0.96 2.43 3.22(2) 138.4 5_766
C42 H42C Cl10 0.96 2.82 3.704(18) 153.3 .
C44 H44B Cl5 0.96 2.98 3.647(15) 127.9 6_565
C46 H46A F11 0.96 2.42 3.082(15) 125.5 8_566
